data_4068638
loop_
_publ_author_name
'Koutsantonis, George A.'
'Jenkins, Gareth I.'
'Schauer, Phil A.'
'Szczepaniak, Barbara'
'Skelton, Brian W.'
'Tan, Colin'
'White, Allan H.'

_publ_section_title
;
 Coordinating Tectons: Bipyridyl-Terminated Group 8 Alkynyl Complexes
;
_journal_issue 7
_journal_name_full Organometallics
_journal_page_first 2195
_journal_paper_doi 10.1021/om800992p
_journal_volume 28
_journal_year 2009
_chemical_formula_moiety 'C64 H55 Cl3 N2 P4 Pd Ru, 1.54(C H2 Cl2)'
_chemical_formula_sum 'C65.54 H58.09 Cl6.09 N2 P4 Pd Ru'
_chemical_formula_weight 1420.86
_chemical_name_systematic
;
 ?
;
_space_group_IT_number 15
_symmetry_cell_setting monoclinic
_symmetry_space_group_name_Hall '-I 2ya'
_symmetry_space_group_name_H-M 'I 1 2/a 1'
_atom_sites_solution_hydrogens geom
_atom_sites_solution_primary direct
_atom_sites_solution_secondary difmap
_audit_creation_date 2008-06-03T19:36:41-00:00
_audit_creation_method 'WinGX routine CIF_UPDATE'
_cell_angle_alpha 90
_cell_angle_beta 95.187(4)
_cell_angle_gamma 90
_cell_formula_units_Z 8
_cell_length_a 16.9892(5)
_cell_length_b 13.3623(3)
_cell_length_c 54.955(3)
_cell_measurement_reflns_used 18465
_cell_measurement_temperature 200(2)
_cell_measurement_theta_max 67.1525
_cell_measurement_theta_min 2.6098
_cell_volume 12424.5(8)
_computing_cell_refinement
;
        CrysAlis RED, Oxford Diffraction Ltd.,
        Version 1.171.32.15 (release 10-01-2008 CrysAlis171 .NET)
        (compiled Jan 10 2008,16:37:18)
;
_computing_data_collection
;
        CrysAlis CCD, Oxford Diffraction Ltd.,
        Version 1.171.32.15 (release 10-01-2008 CrysAlis171 .NET)
        (compiled Jan 10 2008,16:37:18)
;
_computing_data_reduction
;
        CrysAlis RED, Oxford Diffraction Ltd.,
        Version 1.171.32.15 (release 10-01-2008 CrysAlis171 .NET)
        (compiled Jan 10 2008,16:37:18)
;
_computing_structure_refinement 'SHELXL-97 (Sheldrick, 1997)'
_diffrn_ambient_temperature 200(2)
_diffrn_detector_area_resol_mean 10.4738
_diffrn_measured_fraction_theta_full 0.984
_diffrn_measured_fraction_theta_max 0.984
_diffrn_measurement_device_type
;
 Oxford Diffraction Gemini diffractometer
;
_diffrn_measurement_method '\w scans'
_diffrn_orient_matrix_UB_11 -0.0350324766
_diffrn_orient_matrix_UB_12 0.0090682704
_diffrn_orient_matrix_UB_13 -0.0267914862
_diffrn_orient_matrix_UB_21 -0.0829739769
_diffrn_orient_matrix_UB_22 0.0142870797
_diffrn_orient_matrix_UB_23 0.0086182635
_diffrn_orient_matrix_UB_31 0.0133254658
_diffrn_orient_matrix_UB_32 0.114037623
_diffrn_orient_matrix_UB_33 0.0009365777
_diffrn_radiation_monochromator graphite
_diffrn_radiation_type CuK\a
_diffrn_radiation_wavelength 1.54184
_diffrn_reflns_av_R_equivalents 0.1148
_diffrn_reflns_av_unetI/netI 0.0536
_diffrn_reflns_limit_h_max 20
_diffrn_reflns_limit_h_min -19
_diffrn_reflns_limit_k_max 15
_diffrn_reflns_limit_k_min -13
_diffrn_reflns_limit_l_max 65
_diffrn_reflns_limit_l_min -64
_diffrn_reflns_number 52838
_diffrn_reflns_theta_full 67.53
_diffrn_reflns_theta_max 67.53
_diffrn_reflns_theta_min 3.23
_exptl_absorpt_coefficient_mu 8.015
_exptl_absorpt_correction_T_max 0.805
_exptl_absorpt_correction_T_min 0.289
_exptl_absorpt_correction_type analytical
_exptl_absorpt_process_details
;
        CrysAlis RED, Oxford Diffraction Ltd.,
        Version 1.171.32.15 (release 10-01-2008 CrysAlis171 .NET)
        (compiled Jan 10 2008,16:37:18)
Analytical numeric absorption correction using a multifaceted crystal
                        model based on expressions derived by R.C. Clark & J.S.
        (Clark, R. C. & Reid, J. S. (1995). Acta Cryst. A51, 887-897)
;
_exptl_crystal_density_diffrn 1.519
_exptl_crystal_density_method 'not measured'
_exptl_crystal_F_000 5751
_exptl_crystal_size_max 0.4246
_exptl_crystal_size_mid 0.1598
_exptl_crystal_size_min 0.0322
_refine_diff_density_max 1.437
_refine_diff_density_min -1.739
_refine_diff_density_rms 0.141
_refine_ls_extinction_method none
_refine_ls_goodness_of_fit_ref 1.047
_refine_ls_hydrogen_treatment constr
_refine_ls_matrix_type full
_refine_ls_number_parameters 722
_refine_ls_number_reflns 11025
_refine_ls_number_restraints 6
_refine_ls_restrained_S_all 1.047
_refine_ls_R_factor_all 0.0939
_refine_ls_R_factor_gt 0.0798
_refine_ls_shift/su_max 0.043
_refine_ls_shift/su_mean 0.001
_refine_ls_structure_factor_coef Fsqd
_refine_ls_weighting_details 'calc w=1/[\s^2^(Fo^2^)+(0.1036P)^2^+174.5903P] where P=(Fo^2^+2Fc^2^)/3'
_refine_ls_weighting_scheme calc
_refine_ls_wR_factor_gt 0.2125
_refine_ls_wR_factor_ref 0.2245
_reflns_number_gt 8960
_reflns_number_total 11025
_reflns_threshold_expression I>2sigma(I)
_cod_data_source_file om800992p_si_002.cif
_cod_data_source_block gk238
_cod_database_code 4068638

loop_
_symmetry_equiv_pos_as_xyz
'x, y, z'
'-x+1/2, y, -z'
'x+1/2, y+1/2, z+1/2'
'-x+1, y+1/2, -z+1/2'
'-x, -y, -z'
'x-1/2, -y, z'
'-x+1/2, -y+1/2, -z+1/2'
'x, -y+1/2, z+1/2'

loop_
_atom_site_label
_atom_site_type_symbol
_atom_site_fract_x
_atom_site_fract_y
_atom_site_fract_z
_atom_site_U_iso_or_equiv
_atom_site_adp_type
_atom_site_occupancy
_atom_site_symmetry_multiplicity
_atom_site_calc_flag
_atom_site_refinement_flags
Ru1 Ru 0.67845(2) 0.25011(3) 0.647339(7) 0.03015(9) Uani 1 1 d .
Pd1 Pd 0.47718(3) 0.61960(4) 0.535423(8) 0.05986(13) Uani 1 1 d .
Cl1 Cl 0.76730(7) 0.19655(10) 0.68373(2) 0.0419(3) Uani 1 1 d .
Cl2 Cl 0.55410(18) 0.68597(14) 0.56734(4) 0.0962(8) Uani 1 1 d .
Cl3 Cl 0.46603(15) 0.77284(14) 0.51704(4) 0.0875(6) Uani 1 1 d .
P1 P 0.75532(7) 0.14390(9) 0.62455(2) 0.0359(3) Uani 1 1 d .
C111 C 0.7453(3) 0.1607(4) 0.59175(11) 0.0444(14) Uani 1 1 d .
C112 C 0.6757(4) 0.1315(5) 0.57812(11) 0.0556(17) Uani 1 1 d .
H112 H 0.6333 0.1062 0.5864 0.067 Uiso 1 1 calc R
C113 C 0.6667(4) 0.1383(6) 0.55332(12) 0.068(2) Uani 1 1 d .
H113 H 0.6192 0.1161 0.5445 0.081 Uiso 1 1 calc R
C114 C 0.7276(5) 0.1780(7) 0.54094(13) 0.078(2) Uani 1 1 d .
H114 H 0.7211 0.1842 0.5237 0.094 Uiso 1 1 calc R
C115 C 0.7975(6) 0.2083(7) 0.55373(15) 0.089(3) Uani 1 1 d .
H115 H 0.8391 0.2356 0.5454 0.107 Uiso 1 1 calc R
C116 C 0.8055(4) 0.1981(6) 0.57853(13) 0.0637(19) Uani 1 1 d .
H116 H 0.8541 0.2173 0.5872 0.076 Uiso 1 1 calc R
C121 C 0.7579(3) 0.0074(4) 0.62836(12) 0.0468(15) Uani 1 1 d .
C122 C 0.7607(4) -0.0328(5) 0.65164(12) 0.0548(17) Uani 1 1 d .
H122 H 0.7611 0.0105 0.6653 0.066 Uiso 1 1 calc R
C123 C 0.7631(4) -0.1347(5) 0.65519(15) 0.066(2) Uani 1 1 d .
H123 H 0.7655 -0.1606 0.6713 0.079 Uiso 1 1 calc R
C124 C 0.7620(4) -0.1999(5) 0.63581(17) 0.073(2) Uani 1 1 d .
H124 H 0.7612 -0.2702 0.6383 0.088 Uiso 1 1 calc R
C125 C 0.7620(4) -0.1604(5) 0.61248(16) 0.072(2) Uani 1 1 d .
H125 H 0.7642 -0.2045 0.599 0.086 Uiso 1 1 calc R
C126 C 0.7590(4) -0.0583(5) 0.60845(13) 0.0566(17) Uani 1 1 d .
H126 H 0.7577 -0.0327 0.5923 0.068 Uiso 1 1 calc R
C10 C 0.8590(3) 0.1720(4) 0.63473(11) 0.0446(14) Uani 1 1 d .
H10A H 0.8731 0.1384 0.6506 0.054 Uiso 1 1 calc R
H10B H 0.8932 0.1441 0.6227 0.054 Uiso 1 1 calc R
C20 C 0.8760(3) 0.2846(4) 0.63769(13) 0.0503(16) Uani 1 1 d .
H20A H 0.896 0.3101 0.6225 0.06 Uiso 1 1 calc R
H20B H 0.9181 0.2943 0.6511 0.06 Uiso 1 1 calc R
P2 P 0.78865(7) 0.35890(10) 0.64426(2) 0.0362(3) Uani 1 1 d .
C211 C 0.7940(3) 0.4561(4) 0.62100(10) 0.0394(13) Uani 1 1 d .
C212 C 0.7340(4) 0.4799(5) 0.60381(11) 0.0594(17) Uani 1 1 d .
H212 H 0.6858 0.4437 0.6035 0.071 Uiso 1 1 calc R
C213 C 0.7409(4) 0.5545(7) 0.58689(13) 0.078(2) Uani 1 1 d .
H213 H 0.6969 0.5709 0.5757 0.094 Uiso 1 1 calc R
C214 C 0.8103(4) 0.6052(5) 0.58605(11) 0.0598(18) Uani 1 1 d .
H214 H 0.8166 0.6529 0.5736 0.072 Uiso 1 1 calc R
C215 C 0.8714(4) 0.5856(5) 0.60378(11) 0.0521(16) Uani 1 1 d .
H215 H 0.919 0.6231 0.6041 0.063 Uiso 1 1 calc R
C216 C 0.8637(4) 0.5119(5) 0.62097(11) 0.0516(16) Uani 1 1 d .
H216 H 0.9063 0.4989 0.633 0.062 Uiso 1 1 calc R
C221 C 0.8236(3) 0.4335(4) 0.67150(10) 0.0433(14) Uani 1 1 d .
C222 C 0.8775(3) 0.3979(5) 0.68988(11) 0.0526(16) Uani 1 1 d .
H222 H 0.8993 0.3328 0.6888 0.063 Uiso 1 1 calc R
C223 C 0.8993(4) 0.4579(6) 0.70992(12) 0.0639(19) Uani 1 1 d .
H223 H 0.9376 0.4339 0.7222 0.077 Uiso 1 1 calc R
C224 C 0.8674(4) 0.5504(6) 0.71248(12) 0.0618(19) Uani 1 1 d .
H224 H 0.8822 0.5893 0.7266 0.074 Uiso 1 1 calc R
C225 C 0.8134(4) 0.5873(5) 0.69448(12) 0.0567(17) Uani 1 1 d .
H225 H 0.7908 0.6516 0.6962 0.068 Uiso 1 1 calc R
C226 C 0.7923(3) 0.5296(4) 0.67377(10) 0.0440(14) Uani 1 1 d .
H226 H 0.7564 0.5557 0.6611 0.053 Uiso 1 1 calc R
P3 P 0.60190(7) 0.35640(9) 0.66990(2) 0.0333(3) Uani 1 1 d .
C311 C 0.5971(3) 0.4925(4) 0.66552(10) 0.0382(13) Uani 1 1 d .
C312 C 0.5974(4) 0.5601(5) 0.68504(12) 0.0542(16) Uani 1 1 d .
H312 H 0.5999 0.5362 0.7014 0.065 Uiso 1 1 calc R
C313 C 0.5939(4) 0.6623(5) 0.68031(14) 0.0638(19) Uani 1 1 d .
H313 H 0.5959 0.7082 0.6936 0.077 Uiso 1 1 calc R
C314 C 0.5876(4) 0.6977(4) 0.65681(14) 0.0568(18) Uani 1 1 d .
H314 H 0.5844 0.7676 0.6538 0.068 Uiso 1 1 calc R
C315 C 0.5859(4) 0.6319(5) 0.63781(14) 0.0608(18) Uani 1 1 d .
H315 H 0.5813 0.6562 0.6215 0.073 Uiso 1 1 calc R
C316 C 0.5908(4) 0.5300(4) 0.64210(11) 0.0490(15) Uani 1 1 d .
H316 H 0.5898 0.4852 0.6287 0.059 Uiso 1 1 calc R
C321 C 0.6123(3) 0.3406(4) 0.70310(10) 0.0385(12) Uani 1 1 d .
C322 C 0.5540(4) 0.2978(5) 0.71573(11) 0.0496(15) Uani 1 1 d .
H322 H 0.505 0.2796 0.7072 0.06 Uiso 1 1 calc R
C323 C 0.5660(4) 0.2812(6) 0.74051(12) 0.0622(19) Uani 1 1 d .
H323 H 0.5257 0.2504 0.7488 0.075 Uiso 1 1 calc R
C324 C 0.6352(4) 0.3087(6) 0.75315(11) 0.066(2) Uani 1 1 d .
H324 H 0.643 0.2976 0.7703 0.079 Uiso 1 1 calc R
C325 C 0.6939(4) 0.3526(6) 0.74110(12) 0.0610(19) Uani 1 1 d .
H325 H 0.7416 0.3732 0.75 0.073 Uiso 1 1 calc R
C326 C 0.6835(4) 0.3668(5) 0.71595(11) 0.0504(15) Uani 1 1 d .
H326 H 0.725 0.3943 0.7076 0.06 Uiso 1 1 calc R
C30 C 0.4982(3) 0.3262(4) 0.65998(10) 0.0401(13) Uani 1 1 d .
H30A H 0.4642 0.3541 0.672 0.048 Uiso 1 1 calc R
H30B H 0.4835 0.3596 0.6441 0.048 Uiso 1 1 calc R
C40 C 0.4816(3) 0.2159(5) 0.65720(12) 0.0506(16) Uani 1 1 d .
H40A H 0.44 0.2058 0.6436 0.061 Uiso 1 1 calc R
H40B H 0.461 0.1908 0.6723 0.061 Uiso 1 1 calc R
P4 P 0.57033(7) 0.14076(9) 0.65102(2) 0.0344(3) Uani 1 1 d .
C411 C 0.5353(3) 0.0641(4) 0.62466(9) 0.0365(12) Uani 1 1 d .
C412 C 0.4779(3) 0.0967(4) 0.60655(10) 0.0457(14) Uani 1 1 d .
H412 H 0.4533 0.1599 0.6082 0.055 Uiso 1 1 calc R
C413 C 0.4567(4) 0.0383(6) 0.58643(11) 0.0625(19) Uani 1 1 d .
H413 H 0.4183 0.0619 0.5741 0.075 Uiso 1 1 calc R
C414 C 0.4915(4) -0.0556(5) 0.58401(12) 0.0565(17) Uani 1 1 d .
H414 H 0.4769 -0.0959 0.5701 0.068 Uiso 1 1 calc R
C415 C 0.5461(4) -0.0889(5) 0.60159(12) 0.0566(17) Uani 1 1 d .
H415 H 0.5697 -0.1528 0.6001 0.068 Uiso 1 1 calc R
C416 C 0.5675(3) -0.0300(4) 0.62176(11) 0.0472(15) Uani 1 1 d .
H416 H 0.6054 -0.0548 0.634 0.057 Uiso 1 1 calc R
C421 C 0.5664(3) 0.0495(4) 0.67608(10) 0.0460(14) Uani 1 1 d .
C422 C 0.6138(4) 0.0568(6) 0.69710(12) 0.068(2) Uani 1 1 d .
H422 H 0.6562 0.1034 0.6982 0.082 Uiso 1 1 calc R
C423 C 0.6019(6) -0.0024(7) 0.71714(15) 0.096(3) Uani 1 1 d .
H423 H 0.636 0.0042 0.7317 0.115 Uiso 1 1 calc R
C424 C 0.5411(6) -0.0704(7) 0.71610(15) 0.109(3) Uani 1 1 d .
H424 H 0.5329 -0.111 0.7298 0.131 Uiso 1 1 calc R
C425 C 0.4926(6) -0.0789(7) 0.69493(15) 0.099(3) Uani 1 1 d .
H425 H 0.4511 -0.1268 0.6939 0.119 Uiso 1 1 calc R
C426 C 0.5031(5) -0.0189(6) 0.67519(13) 0.082(2) Uani 1 1 d .
H426 H 0.4675 -0.0236 0.6609 0.099 Uiso 1 1 calc R
C1 C 0.6156(3) 0.2937(3) 0.61734(9) 0.0311(11) Uani 1 1 d .
C2 C 0.5754(3) 0.3178(4) 0.59841(10) 0.0384(13) Uani 1 1 d .
N11 N 0.4867(3) 0.4796(4) 0.54850(9) 0.0486(12) Uani 1 1 d .
C12 C 0.4492(3) 0.4078(5) 0.53343(10) 0.0471(15) Uani 1 1 d .
C13 C 0.4557(3) 0.3105(5) 0.53798(10) 0.0491(15) Uani 1 1 d .
H13 H 0.4309 0.2638 0.5267 0.059 Uiso 1 1 calc R
C14 C 0.4987(3) 0.2763(4) 0.55925(10) 0.0420(13) Uani 1 1 d .
H14 H 0.5032 0.2066 0.5626 0.05 Uiso 1 1 calc R
C15 C 0.5354(3) 0.3472(4) 0.57580(9) 0.0391(13) Uani 1 1 d .
C16 C 0.5277(4) 0.4475(5) 0.56889(10) 0.0471(15) Uani 1 1 d .
H16 H 0.5534 0.4962 0.5794 0.057 Uiso 1 1 calc R
N21 N 0.4060(3) 0.5503(5) 0.50869(10) 0.0639(16) Uani 1 1 d .
C22 C 0.4036(3) 0.4515(5) 0.51137(10) 0.0515(16) Uani 1 1 d .
C23 C 0.3552(4) 0.3940(6) 0.49520(11) 0.065(2) Uani 1 1 d .
H23 H 0.3534 0.3235 0.4972 0.078 Uiso 1 1 calc R
C24 C 0.3098(5) 0.4389(7) 0.47621(13) 0.079(2) Uani 1 1 d .
H24 H 0.2747 0.4009 0.4654 0.094 Uiso 1 1 calc R
C25 C 0.3171(5) 0.5433(8) 0.47333(15) 0.086(3) Uani 1 1 d .
H25 H 0.2888 0.5764 0.46 0.103 Uiso 1 1 calc R
C26 C 0.3651(4) 0.5964(7) 0.48981(12) 0.075(2) Uani 1 1 d .
H26 H 0.3697 0.6668 0.4879 0.09 Uiso 1 1 calc R

loop_
_atom_site_aniso_label
_atom_site_aniso_U_11
_atom_site_aniso_U_22
_atom_site_aniso_U_33
_atom_site_aniso_U_23
_atom_site_aniso_U_13
_atom_site_aniso_U_12
Ru1 0.02475(16) 0.02804(18) 0.03695(18) 0.00129(14) -0.00116(14) -0.00026(13)
Pd1 0.0824(3) 0.0493(2) 0.0495(2) 0.0077(2) 0.0145(2) 0.0201(2)
Cl1 0.0357(6) 0.0438(6) 0.0443(6) 0.0078(5) -0.0063(5) -0.0010(5)
Cl2 0.175(2) 0.0446(9) 0.0651(10) -0.0046(8) -0.0111(13) -0.0009(12)
Cl3 0.1359(16) 0.0571(9) 0.0739(10) 0.0204(8) 0.0340(11) 0.0331(10)
P1 0.0289(6) 0.0308(6) 0.0479(7) 0.0010(5) 0.0031(5) 0.0037(5)
C111 0.044(3) 0.037(3) 0.053(3) -0.002(2) 0.009(2) 0.005(2)
C112 0.054(3) 0.062(4) 0.051(3) -0.007(3) 0.007(3) 0.008(3)
C113 0.064(4) 0.089(5) 0.050(3) -0.015(3) 0.007(3) 0.020(4)
C114 0.093(5) 0.096(6) 0.048(3) 0.003(4) 0.016(4) 0.027(5)
C115 0.101(6) 0.108(7) 0.062(4) 0.021(4) 0.027(4) 0.017(5)
C116 0.057(4) 0.074(4) 0.061(4) 0.009(3) 0.015(3) -0.003(3)
C121 0.036(3) 0.028(3) 0.077(4) 0.000(3) 0.009(3) 0.002(2)
C122 0.052(3) 0.045(3) 0.066(4) 0.010(3) -0.002(3) 0.003(3)
C123 0.057(4) 0.044(3) 0.095(5) 0.018(3) 0.000(4) 0.002(3)
C124 0.050(4) 0.032(3) 0.137(7) 0.011(4) 0.008(4) 0.006(3)
C125 0.066(4) 0.041(3) 0.111(6) -0.013(4) 0.023(4) 0.007(3)
C126 0.054(3) 0.043(3) 0.074(4) -0.002(3) 0.010(3) 0.008(3)
C10 0.031(2) 0.040(3) 0.063(3) 0.002(3) 0.005(2) 0.006(2)
C20 0.027(2) 0.047(3) 0.077(4) -0.009(3) 0.007(3) -0.004(2)
P2 0.0271(5) 0.0354(6) 0.0452(7) 0.0004(5) -0.0013(5) -0.0042(5)
C211 0.038(3) 0.038(3) 0.043(3) -0.003(2) 0.006(2) -0.006(2)
C212 0.046(3) 0.075(4) 0.055(3) 0.017(3) -0.007(3) -0.031(3)
C213 0.055(4) 0.113(6) 0.062(4) 0.032(4) -0.016(3) -0.017(4)
C214 0.071(4) 0.063(4) 0.047(3) 0.006(3) 0.011(3) -0.022(3)
C215 0.055(3) 0.049(3) 0.053(3) -0.003(3) 0.010(3) -0.024(3)
C216 0.047(3) 0.054(3) 0.053(3) 0.002(3) -0.003(3) -0.023(3)
C221 0.037(3) 0.048(3) 0.044(3) 0.000(2) 0.001(2) -0.011(2)
C222 0.040(3) 0.057(4) 0.057(3) 0.005(3) -0.014(3) -0.007(3)
C223 0.054(3) 0.082(5) 0.053(3) 0.013(3) -0.013(3) -0.016(3)
C224 0.060(4) 0.076(4) 0.047(3) -0.003(3) -0.004(3) -0.027(3)
C225 0.057(3) 0.052(3) 0.062(4) -0.007(3) 0.012(3) -0.015(3)
C226 0.042(3) 0.045(3) 0.044(3) -0.001(2) -0.001(2) -0.010(2)
P3 0.0285(5) 0.0309(6) 0.0397(6) -0.0005(5) -0.0020(5) 0.0020(5)
C311 0.028(2) 0.037(3) 0.050(3) -0.001(2) 0.004(2) 0.001(2)
C312 0.060(3) 0.043(3) 0.061(3) -0.008(3) 0.009(3) 0.001(3)
C313 0.069(4) 0.042(3) 0.081(4) -0.017(3) 0.007(4) 0.005(3)
C314 0.048(3) 0.032(3) 0.089(5) 0.007(3) 0.005(3) -0.001(3)
C315 0.057(4) 0.051(3) 0.075(4) 0.022(3) 0.007(3) 0.001(3)
C316 0.057(3) 0.038(3) 0.051(3) 0.001(2) 0.001(3) -0.004(3)
C321 0.035(2) 0.039(3) 0.041(3) -0.002(2) 0.001(2) 0.011(2)
C322 0.048(3) 0.056(3) 0.046(3) -0.001(3) 0.010(3) 0.003(3)
C323 0.065(4) 0.073(4) 0.051(3) 0.001(3) 0.015(3) 0.007(4)
C324 0.081(4) 0.079(5) 0.038(3) -0.001(3) 0.000(3) 0.027(4)
C325 0.047(3) 0.080(5) 0.053(3) -0.007(3) -0.008(3) 0.012(3)
C326 0.045(3) 0.054(3) 0.050(3) 0.000(3) -0.003(3) 0.010(3)
C30 0.027(2) 0.047(3) 0.046(3) -0.001(2) 0.000(2) 0.003(2)
C40 0.031(3) 0.050(3) 0.073(4) -0.013(3) 0.015(3) -0.004(2)
P4 0.0309(6) 0.0319(6) 0.0400(6) -0.0021(5) 0.0011(5) -0.0041(5)
C411 0.035(2) 0.031(2) 0.044(3) -0.004(2) 0.004(2) -0.012(2)
C412 0.040(3) 0.047(3) 0.049(3) 0.001(2) -0.003(2) -0.006(2)
C413 0.064(4) 0.078(4) 0.042(3) 0.005(3) -0.010(3) -0.028(3)
C414 0.060(4) 0.057(4) 0.052(3) -0.014(3) 0.005(3) -0.014(3)
C415 0.055(3) 0.050(3) 0.066(4) -0.023(3) 0.014(3) -0.017(3)
C416 0.035(3) 0.047(3) 0.060(3) -0.002(3) 0.002(2) -0.001(2)
C421 0.049(3) 0.044(3) 0.046(3) 0.000(2) 0.007(2) -0.012(2)
C422 0.067(4) 0.076(4) 0.058(4) 0.016(3) -0.008(3) -0.035(3)
C423 0.108(6) 0.106(6) 0.067(4) 0.038(4) -0.022(4) -0.056(5)
C424 0.143(7) 0.114(6) 0.066(5) 0.035(4) -0.007(5) -0.073(5)
C425 0.138(6) 0.089(5) 0.066(5) 0.011(4) -0.009(5) -0.074(5)
C426 0.096(5) 0.094(5) 0.055(4) 0.009(3) -0.004(4) -0.066(4)
C1 0.028(2) 0.027(2) 0.039(2) -0.0004(19) 0.0031(19) -0.0013(18)
C2 0.031(2) 0.033(2) 0.051(3) -0.001(2) 0.003(2) -0.001(2)
N11 0.052(3) 0.048(3) 0.047(2) 0.011(2) 0.010(2) 0.013(2)
C12 0.043(3) 0.056(3) 0.041(3) 0.008(3) 0.000(2) 0.006(3)
C13 0.039(3) 0.066(4) 0.042(3) 0.003(3) 0.003(2) 0.002(3)
C14 0.042(3) 0.043(3) 0.041(3) -0.001(2) -0.003(2) 0.004(2)
C15 0.033(2) 0.045(3) 0.039(3) 0.003(2) -0.002(2) 0.002(2)
C16 0.049(3) 0.054(3) 0.038(3) -0.002(2) -0.003(2) 0.000(3)
N21 0.048(3) 0.091(4) 0.054(3) 0.024(3) 0.015(2) 0.029(3)
C22 0.046(3) 0.071(4) 0.037(3) 0.013(3) -0.002(2) 0.018(3)
C23 0.051(3) 0.097(5) 0.048(3) 0.022(3) 0.000(3) 0.003(4)
C24 0.061(4) 0.119(6) 0.053(4) 0.030(4) -0.006(3) 0.002(4)
C25 0.071(5) 0.121(7) 0.064(4) 0.030(5) 0.001(4) 0.022(5)
C26 0.059(4) 0.108(5) 0.058(4) 0.039(4) 0.009(3) 0.029(4)

loop_
_atom_type_symbol
_atom_type_description
_atom_type_scat_dispersion_real
_atom_type_scat_dispersion_imag
_atom_type_scat_source
C C 0.0181 0.0091 'International Tables Vol C Tables 4.2.6.8 and 6.1.1.4'
H H 0 0 'International Tables Vol C Tables 4.2.6.8 and 6.1.1.4'
N N 0.0311 0.018 'International Tables Vol C Tables 4.2.6.8 and 6.1.1.4'
Cl Cl 0.3639 0.7018 'International Tables Vol C Tables 4.2.6.8 and 6.1.1.4'
Ru Ru 0.0552 3.296 'International Tables Vol C Tables 4.2.6.8 and 6.1.1.4'
Pd Pd 0.1215 3.9337 'International Tables Vol C Tables 4.2.6.8 and 6.1.1.4'
P P 0.2955 0.4335 'International Tables Vol C Tables 4.2.6.8 and 6.1.1.4'

loop_
_geom_angle_atom_site_label_1
_geom_angle_atom_site_label_2
_geom_angle_atom_site_label_3
_geom_angle
_geom_angle_site_symmetry_1
C1 Ru1 P3 88.79(14) .
C1 Ru1 P1 91.01(14) .
P3 Ru1 P1 179.75(5) .
C1 Ru1 P4 83.56(14) .
P3 Ru1 P4 81.81(5) .
P1 Ru1 P4 98.32(5) .
C1 Ru1 P2 97.48(14) .
P3 Ru1 P2 98.28(5) .
P1 Ru1 P2 81.59(5) .
P4 Ru1 P2 178.96(5) .
C1 Ru1 Cl1 175.69(14) .
P3 Ru1 Cl1 94.24(4) .
P1 Ru1 Cl1 85.95(5) .
P4 Ru1 Cl1 99.90(4) .
P2 Ru1 Cl1 79.07(4) .
N11 Pd1 N21 81.8(2) .
N11 Pd1 Cl2 93.75(15) .
N21 Pd1 Cl2 175.13(17) .
N11 Pd1 Cl3 174.77(15) .
N21 Pd1 Cl3 93.92(18) .
Cl2 Pd1 Cl3 90.60(8) .
C111 P1 C121 103.7(3) .
C111 P1 C10 106.2(3) .
C121 P1 C10 99.0(3) .
C111 P1 Ru1 116.52(18) .
C121 P1 Ru1 123.0(2) .
C10 P1 Ru1 106.02(19) .
C112 C111 C116 116.4(6) .
C112 C111 P1 119.9(5) .
C116 C111 P1 123.6(5) .
C113 C112 C111 122.1(6) .
C113 C112 H112 118.9 .
C111 C112 H112 118.9 .
C112 C113 C114 119.5(7) .
C112 C113 H113 120.2 .
C114 C113 H113 120.2 .
C115 C114 C113 120.3(7) .
C115 C114 H114 119.9 .
C113 C114 H114 119.9 .
C116 C115 C114 118.8(8) .
C116 C115 H115 120.6 .
C114 C115 H115 120.6 .
C115 C116 C111 122.8(7) .
C115 C116 H116 118.6 .
C111 C116 H116 118.6 .
C122 C121 C126 118.4(5) .
C122 C121 P1 119.3(5) .
C126 C121 P1 122.3(5) .
C123 C122 C121 120.9(7) .
C123 C122 H122 119.5 .
C121 C122 H122 119.5 .
C124 C123 C122 121.2(7) .
C124 C123 H123 119.4 .
C122 C123 H123 119.4 .
C123 C124 C125 118.4(6) .
C123 C124 H124 120.8 .
C125 C124 H124 120.8 .
C126 C125 C124 121.4(7) .
C126 C125 H125 119.3 .
C124 C125 H125 119.3 .
C125 C126 C121 119.7(7) .
C125 C126 H126 120.2 .
C121 C126 H126 120.2 .
C20 C10 P1 113.4(4) .
C20 C10 H10A 108.9 .
P1 C10 H10A 108.9 .
C20 C10 H10B 108.9 .
P1 C10 H10B 108.9 .
H10A C10 H10B 107.7 .
C10 C20 P2 113.6(4) .
C10 C20 H20A 108.8 .
P2 C20 H20A 108.8 .
C10 C20 H20B 108.8 .
P2 C20 H20B 108.8 .
H20A C20 H20B 107.7 .
C211 P2 C20 98.8(3) .
C211 P2 C221 98.6(3) .
C20 P2 C221 104.1(3) .
C211 P2 Ru1 124.77(18) .
C20 P2 Ru1 109.57(19) .
C221 P2 Ru1 117.83(18) .
C212 C211 C216 117.0(5) .
C212 C211 P2 124.6(4) .
C216 C211 P2 118.3(4) .
C211 C212 C213 122.3(6) .
C211 C212 H212 118.9 .
C213 C212 H212 118.9 .
C214 C213 C212 120.6(6) .
C214 C213 H213 119.7 .
C212 C213 H213 119.7 .
C213 C214 C215 118.6(6) .
C213 C214 H214 120.7 .
C215 C214 H214 120.7 .
C216 C215 C214 120.4(6) .
C216 C215 H215 119.8 .
C214 C215 H215 119.8 .
C215 C216 C211 120.9(5) .
C215 C216 H216 119.5 .
C211 C216 H216 119.5 .
C222 C221 C226 118.8(5) .
C222 C221 P2 123.2(5) .
C226 C221 P2 118.0(4) .
C221 C222 C223 119.5(6) .
C221 C222 H222 120.3 .
C223 C222 H222 120.3 .
C224 C223 C222 121.8(6) .
C224 C223 H223 119.1 .
C222 C223 H223 119.1 .
C223 C224 C225 119.7(6) .
C223 C224 H224 120.1 .
C225 C224 H224 120.1 .
C224 C225 C226 119.6(6) .
C224 C225 H225 120.2 .
C226 C225 H225 120.2 .
C225 C226 C221 120.5(5) .
C225 C226 H226 119.7 .
C221 C226 H226 119.7 .
C321 P3 C311 104.1(2) .
C321 P3 C30 105.9(3) .
C311 P3 C30 98.5(2) .
C321 P3 Ru1 116.59(17) .
C311 P3 Ru1 123.31(18) .
C30 P3 Ru1 105.76(18) .
C316 C311 C312 118.4(5) .
C316 C311 P3 118.8(4) .
C312 C311 P3 122.7(4) .
C313 C312 C311 119.5(6) .
C313 C312 H312 120.2 .
C311 C312 H312 120.2 .
C314 C313 C312 120.9(6) .
C314 C313 H313 119.6 .
C312 C313 H313 119.6 .
C315 C314 C313 119.6(6) .
C315 C314 H314 120.2 .
C313 C314 H314 120.2 .
C314 C315 C316 120.5(6) .
C314 C315 H315 119.7 .
C316 C315 H315 119.7 .
C311 C316 C315 121.1(6) .
C311 C316 H316 119.4 .
C315 C316 H316 119.4 .
C322 C321 C326 118.6(5) .
C322 C321 P3 122.6(4) .
C326 C321 P3 118.7(4) .
C323 C322 C321 121.0(6) .
C323 C322 H322 119.5 .
C321 C322 H322 119.5 .
C324 C323 C322 120.3(7) .
C324 C323 H323 119.8 .
C322 C323 H323 119.8 .
C323 C324 C325 120.0(6) .
C323 C324 H324 120 .
C325 C324 H324 120 .
C324 C325 C326 120.3(6) .
C324 C325 H325 119.9 .
C326 C325 H325 119.9 .
C321 C326 C325 119.8(6) .
C321 C326 H326 120.1 .
C325 C326 H326 120.1 .
C40 C30 P3 114.2(4) .
C40 C30 H30A 108.7 .
P3 C30 H30A 108.7 .
C40 C30 H30B 108.7 .
P3 C30 H30B 108.7 .
H30A C30 H30B 107.6 .
C30 C40 P4 113.5(4) .
C30 C40 H40A 108.9 .
P4 C40 H40A 108.9 .
C30 C40 H40B 108.9 .
P4 C40 H40B 108.9 .
H40A C40 H40B 107.7 .
C411 P4 C421 101.0(2) .
C411 P4 C40 103.6(3) .
C421 P4 C40 97.8(3) .
C411 P4 Ru1 118.47(17) .
C421 P4 Ru1 123.50(19) .
C40 P4 Ru1 109.18(19) .
C416 C411 C412 117.2(5) .
C416 C411 P4 119.7(4) .
C412 C411 P4 123.1(4) .
C413 C412 C411 120.8(6) .
C413 C412 H412 119.6 .
C411 C412 H412 119.6 .
C412 C413 C414 120.2(6) .
C412 C413 H413 119.9 .
C414 C413 H413 119.9 .
C415 C414 C413 119.7(6) .
C415 C414 H414 120.2 .
C413 C414 H414 120.2 .
C414 C415 C416 120.0(6) .
C414 C415 H415 120 .
C416 C415 H415 120 .
C415 C416 C411 122.1(6) .
C415 C416 H416 119 .
C411 C416 H416 119 .
C422 C421 C426 118.1(6) .
C422 C421 P4 122.1(5) .
C426 C421 P4 118.8(5) .
C421 C422 C423 121.3(7) .
C421 C422 H422 119.3 .
C423 C422 H422 119.3 .
C424 C423 C422 120.5(7) .
C424 C423 H423 119.7 .
C422 C423 H423 119.7 .
C425 C424 C423 118.9(8) .
C425 C424 H424 120.6 .
C423 C424 H424 120.6 .
C424 C425 C426 120.8(8) .
C424 C425 H425 119.6 .
C426 C425 H425 119.6 .
C425 C426 C421 120.3(7) .
C425 C426 H426 119.9 .
C421 C426 H426 119.9 .
C2 C1 Ru1 177.9(4) .
C1 C2 C15 175.1(6) .
C16 N11 C12 117.1(5) .
C16 N11 Pd1 128.3(4) .
C12 N11 Pd1 114.5(4) .
C13 C12 N11 122.7(5) .
C13 C12 C22 124.2(6) .
N11 C12 C22 113.0(5) .
C12 C13 C14 120.4(6) .
C12 C13 H13 119.8 .
C14 C13 H13 119.8 .
C13 C14 C15 118.9(5) .
C13 C14 H14 120.5 .
C15 C14 H14 120.5 .
C16 C15 C2 122.1(5) .
C16 C15 C14 116.2(5) .
C2 C15 C14 121.7(5) .
N11 C16 C15 124.4(5) .
N11 C16 H16 117.8 .
C15 C16 H16 117.8 .
C22 N21 C26 121.4(6) .
C22 N21 Pd1 113.2(4) .
C26 N21 Pd1 125.4(6) .
N21 C22 C23 120.1(6) .
N21 C22 C12 117.2(6) .
C23 C22 C12 122.4(6) .
C24 C23 C22 120.2(8) .
C24 C23 H23 119.9 .
C22 C23 H23 119.9 .
C23 C24 C25 117.8(8) .
C23 C24 H24 121.1 .
C25 C24 H24 121.1 .
C26 C25 C24 119.6(7) .
C26 C25 H25 120.2 .
C24 C25 H25 120.2 .
N21 C26 C25 120.8(8) .
N21 C26 H26 119.6 .
C25 C26 H26 119.6 .
Cl12 C01 Cl11 114.6(14) .
Cl12 C01 H01A 108.6 .
Cl11 C01 H01A 108.6 .
Cl12 C01 H01B 108.6 .
Cl11 C01 H01B 108.6 .
H01A C01 H01B 107.6 .
Cl22 Cl22 C02 118(5) 7_666
Cl22 C02 Cl21 100.2(19) .
Cl22 C02 H02A 111.7 .
Cl21 C02 H02A 111.7 .
Cl22 C02 H02B 111.6 .
Cl21 C02 H02B 111.8 .
H02A C02 H02B 109.5 .

loop_
_geom_bond_atom_site_label_1
_geom_bond_atom_site_label_2
_geom_bond_distance
_geom_bond_site_symmetry_2
Ru1 C1 1.969(5) .
Ru1 P3 2.3531(13) .
Ru1 P1 2.3632(13) .
Ru1 P4 2.3701(13) .
Ru1 P2 2.3884(13) .
Ru1 Cl1 2.4988(13) .
Pd1 N11 2.005(5) .
Pd1 N21 2.039(6) .
Pd1 Cl2 2.271(2) .
Pd1 Cl3 2.2835(19) .
P1 C111 1.809(6) .
P1 C121 1.836(5) .
P1 C10 1.838(5) .
C111 C112 1.396(9) .
C111 C116 1.400(9) .
C112 C113 1.361(9) .
C112 H112 0.95 .
C113 C114 1.393(11) .
C113 H113 0.95 .
C114 C115 1.385(12) .
C114 H114 0.95 .
C115 C116 1.364(10) .
C115 H115 0.95 .
C116 H116 0.95 .
C121 C122 1.384(9) .
C121 C126 1.404(9) .
C122 C123 1.376(9) .
C122 H122 0.95 .
C123 C124 1.374(11) .
C123 H123 0.95 .
C124 C125 1.386(12) .
C124 H124 0.95 .
C125 C126 1.383(9) .
C125 H125 0.95 .
C126 H126 0.95 .
C10 C20 1.537(8) .
C10 H10A 0.99 .
C10 H10B 0.99 .
C20 P2 1.848(6) .
C20 H20A 0.99 .
C20 H20B 0.99 .
P2 C211 1.830(6) .
P2 C221 1.851(6) .
C211 C212 1.363(8) .
C211 C216 1.399(8) .
C212 C213 1.376(10) .
C212 H212 0.95 .
C213 C214 1.365(10) .
C213 H213 0.95 .
C214 C215 1.382(9) .
C214 H214 0.95 .
C215 C216 1.379(8) .
C215 H215 0.95 .
C216 H216 0.95 .
C221 C222 1.385(8) .
C221 C226 1.399(8) .
C222 C223 1.385(9) .
C222 H222 0.95 .
C223 C224 1.362(11) .
C223 H223 0.95 .
C224 C225 1.377(9) .
C224 H224 0.95 .
C225 C226 1.394(8) .
C225 H225 0.95 .
C226 H226 0.95 .
P3 C321 1.829(5) .
P3 C311 1.836(5) .
P3 C30 1.841(5) .
C311 C316 1.376(8) .
C311 C312 1.402(8) .
C312 C313 1.390(9) .
C312 H312 0.95 .
C313 C314 1.371(10) .
C313 H313 0.95 .
C314 C315 1.364(10) .
C314 H314 0.95 .
C315 C316 1.382(9) .
C315 H315 0.95 .
C316 H316 0.95 .
C321 C322 1.384(8) .
C321 C326 1.389(8) .
C322 C323 1.377(9) .
C322 H322 0.95 .
C323 C324 1.361(10) .
C323 H323 0.95 .
C324 C325 1.377(10) .
C324 H324 0.95 .
C325 C326 1.390(9) .
C325 H325 0.95 .
C326 H326 0.95 .
C30 C40 1.507(8) .
C30 H30A 0.99 .
C30 H30B 0.99 .
C40 P4 1.867(6) .
C40 H40A 0.99 .
C40 H40B 0.99 .
P4 C411 1.829(5) .
P4 C421 1.845(6) .
C411 C416 1.386(8) .
C411 C412 1.398(7) .
C412 C413 1.374(9) .
C412 H412 0.95 .
C413 C414 1.399(10) .
C413 H413 0.95 .
C414 C415 1.352(9) .
C414 H414 0.95 .
C415 C416 1.381(9) .
C415 H415 0.95 .
C416 H416 0.95 .
C421 C422 1.351(9) .
C421 C426 1.409(9) .
C422 C423 1.385(10) .
C422 H422 0.95 .
C423 C424 1.373(12) .
C423 H423 0.95 .
C424 C425 1.368(12) .
C424 H424 0.95 .
C425 C426 1.373(11) .
C425 H425 0.95 .
C426 H426 0.95 .
C1 C2 1.235(7) .
C2 C15 1.416(7) .
N11 C16 1.336(7) .
N11 C12 1.384(8) .
C12 C13 1.327(9) .
C12 C22 1.497(8) .
C13 C14 1.398(8) .
C13 H13 0.95 .
C14 C15 1.419(8) .
C14 H14 0.95 .
C15 C16 1.396(8) .
C16 H16 0.95 .
N21 C22 1.330(9) .
N21 C26 1.345(8) .
C22 C23 1.386(9) .
C23 C24 1.378(10) .
C23 H23 0.95 .
C24 C25 1.411(13) .
C24 H24 0.95 .
C25 C26 1.361(12) .
C25 H25 0.95 .
C26 H26 0.95 .
Cl11 C01 1.73(2) .
Cl12 C01 1.65(2) .
C01 H01A 0.99 .
C01 H01B 0.99 .
Cl21 C02 1.86(2) .
Cl22 Cl22 1.33(9) 7_666
Cl22 C02 1.67(3) .
C02 H02A 0.99 .
C02 H02B 0.99 .
